data_4325499
loop_
_publ_author_name
'Traian D. Pasatoiu'
'Carmen Tiseanu'
'Augustin M. Madalan'
'Bogdan Jurca'
'Carine Duhayon'
'Jean Pascal Sutter'
'Marius Andruh'

_publ_section_title
;
 Study of the Luminescent and Magnetic Properties of a Series of
 Heterodinuclear [ZnIILnIII] Complexes
;
_journal_name_full 'Inorganic Chemistry'
_journal_page_first 5879
_journal_page_last 5889
_journal_paper_doi 10.1021/ic200426w
_journal_volume 50
_journal_year 2011
_chemical_formula_sum 'C19 H22 N5 O14 Sm Zn'
_chemical_formula_weight 760.14
_chemical_name_systematic
;
 ?
;
_space_group_IT_number 14
_symmetry_cell_setting monoclinic
_symmetry_space_group_name_Hall '-P 2ybc'
_symmetry_space_group_name_H-M 'P 1 21/c 1'
_atom_sites_solution_hydrogens geom
_atom_sites_solution_primary direct
_atom_sites_solution_secondary difmap
_audit_creation_method SHELXL-97
_cell_angle_alpha 90.00
_cell_angle_beta 103.122(3)
_cell_angle_gamma 90.00
_cell_formula_units_Z 4
_cell_length_a 8.9838(3)
_cell_length_b 29.4974(13)
_cell_length_c 10.1127(4)
_cell_measurement_reflns_used 25750
_cell_measurement_temperature 293(2)
_cell_measurement_theta_max 30.78
_cell_measurement_theta_min 2.18
_cell_volume 2609.88(18)
_computing_cell_refinement X-Area
_computing_data_collection X-Area
_computing_data_reduction X-Area
_computing_structure_refinement 'SHELXL-97 (Sheldrick, 1997)'
_computing_structure_solution 'SHELXS-97 (Sheldrick, 1997)'
_diffrn_ambient_temperature 293(2)
_diffrn_measured_fraction_theta_full 0.951
_diffrn_measured_fraction_theta_max 0.951
_diffrn_measurement_device_type 'STOE-IPDS II'
_diffrn_measurement_method 'omega scans'
_diffrn_radiation_monochromator graphite
_diffrn_radiation_source 'fine-focus sealed tube'
_diffrn_radiation_type MoK\a
_diffrn_radiation_wavelength 0.71073
_diffrn_reflns_av_R_equivalents 0.0338
_diffrn_reflns_av_sigmaI/netI 0.0268
_diffrn_reflns_limit_h_max 12
_diffrn_reflns_limit_h_min -11
_diffrn_reflns_limit_k_max 42
_diffrn_reflns_limit_k_min -42
_diffrn_reflns_limit_l_max 14
_diffrn_reflns_limit_l_min -14
_diffrn_reflns_number 32718
_diffrn_reflns_theta_full 30.78
_diffrn_reflns_theta_max 30.78
_diffrn_reflns_theta_min 2.18
_exptl_absorpt_coefficient_mu 3.225
_exptl_absorpt_correction_T_max 0.7063
_exptl_absorpt_correction_T_min 0.5927
_exptl_absorpt_correction_type multi-scan
_exptl_crystal_colour yellow
_exptl_crystal_density_diffrn 1.929
_exptl_crystal_description prism
_exptl_crystal_F_000 1492
_exptl_crystal_size_max 0.5
_exptl_crystal_size_mid 0.25
_exptl_crystal_size_min 0.2
_refine_diff_density_max 4.166
_refine_diff_density_min -2.478
_refine_diff_density_rms 0.136
_refine_ls_extinction_coef 0.0048(4)
_refine_ls_extinction_expression Fc^*^=kFc[1+0.001xFc^2^\l^3^/sin(2\q)]^-1/4^
_refine_ls_extinction_method SHELXL
_refine_ls_goodness_of_fit_ref 1.042
_refine_ls_hydrogen_treatment constr
_refine_ls_matrix_type full
_refine_ls_number_parameters 362
_refine_ls_number_reflns 7768
_refine_ls_number_restraints 0
_refine_ls_restrained_S_all 1.042
_refine_ls_R_factor_all 0.0701
_refine_ls_R_factor_gt 0.0557
_refine_ls_shift/su_max 0.001
_refine_ls_shift/su_mean 0.000
_refine_ls_structure_factor_coef Fsqd
_refine_ls_weighting_details 'calc w=1/[\s^2^(Fo^2^)+(0.0710P)^2^+8.0084P] where P=(Fo^2^+2Fc^2^)/3'
_refine_ls_weighting_scheme calc
_refine_ls_wR_factor_gt 0.1373
_refine_ls_wR_factor_ref 0.1447
_reflns_number_gt 6279
_reflns_number_total 7768
_reflns_threshold_expression >2sigma(I)
_cod_data_source_file ic200426w_si_003.cif
_cod_data_source_block shelxl
_cod_database_code 4325499

loop_
_symmetry_equiv_pos_as_xyz
'x, y, z'
'-x, y+1/2, -z+1/2'
'-x, -y, -z'
'x, -y-1/2, z-1/2'

loop_
_atom_site_label
_atom_site_type_symbol
_atom_site_fract_x
_atom_site_fract_y
_atom_site_fract_z
_atom_site_U_iso_or_equiv
_atom_site_adp_type
_atom_site_occupancy
_atom_site_symmetry_multiplicity
_atom_site_calc_flag
_atom_site_refinement_flags
C1 C 0.2060(8) 0.1415(3) 0.1924(9) 0.068(2) Uani 1 1 d .
H1A H 0.2309 0.1607 0.1239 0.102 Uiso 1 1 calc R
H1B H 0.1613 0.1594 0.2527 0.102 Uiso 1 1 calc R
H1C H 0.1345 0.1188 0.1502 0.102 Uiso 1 1 calc R
C2 C 0.3242(7) 0.0913(2) 0.3677(7) 0.0501(14) Uani 1 1 d .
C3 C 0.1845(8) 0.0743(3) 0.3829(10) 0.066(2) Uani 1 1 d .
H3 H 0.0943 0.0822 0.3218 0.079 Uiso 1 1 calc R
C4 C 0.1820(12) 0.0452(3) 0.4914(12) 0.093(3) Uani 1 1 d .
H4 H 0.0893 0.0333 0.5017 0.111 Uiso 1 1 calc R
C5 C 0.3106(12) 0.0342(3) 0.5805(10) 0.078(3) Uani 1 1 d .
H5 H 0.3056 0.0148 0.6518 0.094 Uiso 1 1 calc R
C6 C 0.4536(9) 0.0512(2) 0.5698(8) 0.0588(17) Uani 1 1 d .
C7 C 0.4606(7) 0.07972(18) 0.4594(6) 0.0447(12) Uani 1 1 d .
C8 C 0.5853(11) 0.0379(2) 0.6745(8) 0.069(2) Uani 1 1 d .
H8 H 0.5688 0.0155 0.7340 0.083 Uiso 1 1 calc R
C9 C 0.8362(14) 0.0338(3) 0.8088(9) 0.093(3) Uani 1 1 d .
H9A H 0.8939 0.0108 0.7735 0.111 Uiso 1 1 calc R
H9B H 0.7840 0.0192 0.8713 0.111 Uiso 1 1 calc R
C10 C 0.9450(12) 0.0685(3) 0.8848(8) 0.081(3) Uani 1 1 d .
H10A H 0.8865 0.0944 0.9031 0.097 Uiso 1 1 calc R
H10B H 0.9960 0.0556 0.9716 0.097 Uiso 1 1 calc R
C11 C 1.0631(12) 0.0845(4) 0.8139(10) 0.093(3) Uani 1 1 d .
H11A H 1.1400 0.1015 0.8775 0.111 Uiso 1 1 calc R
H11B H 1.1129 0.0584 0.7847 0.111 Uiso 1 1 calc R
C12 C 1.0928(8) 0.1437(2) 0.6707(7) 0.0568(16) Uani 1 1 d .
H12 H 1.1859 0.1460 0.7332 0.068 Uiso 1 1 calc R
C13 C 1.0687(6) 0.1746(2) 0.5579(6) 0.0465(12) Uani 1 1 d .
C14 C 1.1825(7) 0.2074(3) 0.5610(8) 0.0608(17) Uani 1 1 d .
H14 H 1.2668 0.2082 0.6339 0.073 Uiso 1 1 calc R
C15 C 1.1709(8) 0.2383(3) 0.4579(9) 0.068(2) Uani 1 1 d .
H15 H 1.2464 0.2602 0.4621 0.082 Uiso 1 1 calc R
C16 C 1.0481(7) 0.2371(2) 0.3481(8) 0.0539(15) Uani 1 1 d .
H16 H 1.0406 0.2581 0.2783 0.065 Uiso 1 1 calc R
C17 C 0.9358(6) 0.20451(18) 0.3415(6) 0.0412(11) Uani 1 1 d .
C18 C 0.9410(6) 0.17338(17) 0.4462(6) 0.0379(10) Uani 1 1 d .
C19 C 0.8063(9) 0.2287(3) 0.1192(8) 0.068(2) Uani 1 1 d .
H19A H 0.7172 0.2217 0.0497 0.103 Uiso 1 1 calc R
H19B H 0.8961 0.2246 0.0842 0.103 Uiso 1 1 calc R
H19C H 0.8011 0.2595 0.1479 0.103 Uiso 1 1 calc R
N1 n 0.7205(8) 0.05343(19) 0.6945(6) 0.0630(16) Uani 1 1 d .
N2 n 1.0008(7) 0.1133(2) 0.6950(6) 0.0562(13) Uani 1 1 d .
N3 n 0.7292(11) 0.0527(2) 0.1659(7) 0.078(2) Uani 1 1 d .
N4 n 0.5069(5) 0.22846(17) 0.3129(6) 0.0471(11) Uani 1 1 d .
N5 n 0.5110(6) 0.13532(16) -0.0600(6) 0.0458(10) Uani 1 1 d .
O1 O 0.3411(5) 0.12036(16) 0.2673(5) 0.0510(10) Uani 1 1 d .
O2 O 0.5904(5) 0.09674(14) 0.4388(4) 0.0459(9) Uani 1 1 d .
O3 O 0.8285(4) 0.14360(13) 0.4353(4) 0.0424(8) Uani 1 1 d .
O4 O 0.8130(5) 0.19906(14) 0.2324(4) 0.0464(9) Uani 1 1 d .
O5 O 0.5860(8) 0.05931(18) 0.1557(7) 0.0760(16) Uani 1 1 d .
O6 O 0.7796(12) 0.0175(2) 0.1311(9) 0.129(4) Uani 1 1 d .
O7 O 0.8154(7) 0.0851(3) 0.2134(6) 0.086(2) Uani 1 1 d .
O8 O 0.5615(6) 0.19934(15) 0.4035(5) 0.0561(11) Uani 1 1 d .
O9 O 0.4815(6) 0.26706(16) 0.3390(6) 0.0676(14) Uani 1 1 d .
O10 O 0.4830(5) 0.21410(16) 0.1907(5) 0.0571(11) Uani 1 1 d .
O11 O 0.4171(6) 0.13571(19) 0.0137(5) 0.0620(12) Uani 1 1 d .
O12 O 0.6494(5) 0.14102(16) 0.0005(5) 0.0549(11) Uani 1 1 d .
O13 O 0.4728(6) 0.13038(17) -0.1817(5) 0.0583(11) Uani 1 1 d .
O14 O 0.6790(7) 0.16140(18) 0.6718(6) 0.0679(13) Uani 1 1 d .
Sm1 Sm 0.61258(3) 0.138301(9) 0.24478(3) 0.03562(9) Uani 1 1 d .
Zn1 Zn 0.77732(10) 0.10823(3) 0.59152(9) 0.0610(2) Uani 1 1 d .

loop_
_atom_site_aniso_label
_atom_site_aniso_U_11
_atom_site_aniso_U_22
_atom_site_aniso_U_33
_atom_site_aniso_U_23
_atom_site_aniso_U_13
_atom_site_aniso_U_12
C1 0.037(3) 0.090(5) 0.079(6) -0.002(4) 0.016(3) 0.013(3)
C2 0.046(3) 0.050(3) 0.061(4) -0.015(3) 0.027(3) -0.012(2)
C3 0.051(4) 0.068(4) 0.087(6) -0.017(4) 0.032(4) -0.017(3)
C4 0.092(7) 0.092(6) 0.113(9) -0.023(6) 0.062(6) -0.051(5)
C5 0.097(7) 0.068(4) 0.083(7) -0.002(4) 0.050(5) -0.033(4)
C6 0.086(5) 0.047(3) 0.053(4) -0.004(3) 0.035(4) -0.016(3)
C7 0.052(3) 0.042(2) 0.044(3) -0.007(2) 0.018(2) -0.010(2)
C8 0.116(7) 0.047(3) 0.048(4) 0.005(3) 0.027(4) -0.014(4)
C9 0.154(10) 0.061(4) 0.050(5) 0.016(3) -0.005(5) 0.005(5)
C10 0.110(7) 0.087(6) 0.039(4) 0.013(4) 0.003(4) 0.021(5)
C11 0.097(7) 0.113(7) 0.057(5) 0.032(5) -0.005(5) 0.022(6)
C12 0.042(3) 0.077(4) 0.045(3) -0.004(3) -0.004(3) 0.010(3)
C13 0.036(3) 0.063(3) 0.038(3) -0.009(2) 0.005(2) 0.003(2)
C14 0.040(3) 0.083(5) 0.057(4) -0.020(3) 0.006(3) -0.010(3)
C15 0.051(4) 0.084(5) 0.072(5) -0.024(4) 0.017(3) -0.026(3)
C16 0.050(3) 0.056(3) 0.059(4) -0.006(3) 0.019(3) -0.013(3)
C17 0.038(2) 0.045(2) 0.041(3) -0.005(2) 0.010(2) -0.0041(19)
C18 0.032(2) 0.045(2) 0.038(3) -0.0057(19) 0.0082(19) -0.0001(18)
C19 0.069(5) 0.070(4) 0.060(5) 0.025(3) 0.002(4) -0.017(3)
N1 0.099(5) 0.048(3) 0.040(3) 0.009(2) 0.011(3) -0.001(3)
N2 0.058(3) 0.066(3) 0.040(3) 0.007(2) 0.002(2) 0.017(3)
N3 0.125(7) 0.066(4) 0.047(4) 0.017(3) 0.030(4) 0.042(4)
N4 0.039(2) 0.048(2) 0.051(3) 0.001(2) 0.004(2) 0.0010(18)
N5 0.045(3) 0.051(2) 0.041(3) 0.0025(19) 0.011(2) 0.0064(19)
O1 0.0365(19) 0.066(3) 0.052(3) 0.002(2) 0.0135(18) -0.0015(18)
O2 0.043(2) 0.054(2) 0.042(2) 0.0048(16) 0.0122(16) -0.0077(16)
O3 0.0377(18) 0.049(2) 0.037(2) 0.0050(15) 0.0027(15) -0.0044(14)
O4 0.045(2) 0.054(2) 0.038(2) 0.0107(16) 0.0030(16) -0.0100(16)
O5 0.102(5) 0.056(3) 0.075(4) -0.001(3) 0.032(3) -0.004(3)
O6 0.222(10) 0.075(4) 0.115(7) 0.019(4) 0.093(7) 0.074(5)
O7 0.064(3) 0.124(5) 0.064(4) -0.017(4) 0.000(3) 0.040(3)
O8 0.070(3) 0.055(2) 0.041(2) 0.0021(18) 0.007(2) 0.013(2)
O9 0.076(3) 0.046(2) 0.075(4) -0.006(2) 0.005(3) 0.011(2)
O10 0.057(3) 0.060(2) 0.047(3) 0.0001(19) -0.004(2) 0.014(2)
O11 0.045(2) 0.099(4) 0.042(3) -0.003(2) 0.0090(19) 0.002(2)
O12 0.044(2) 0.076(3) 0.043(2) 0.004(2) 0.0057(18) -0.0035(19)
O13 0.064(3) 0.077(3) 0.031(2) -0.0071(19) 0.0057(19) 0.000(2)
O14 0.087(4) 0.070(3) 0.048(3) -0.003(2) 0.018(3) -0.009(3)
Sm1 0.03091(13) 0.04331(14) 0.03176(13) 0.00186(10) 0.00527(8) 0.00004(9)
Zn1 0.0659(5) 0.0659(5) 0.0458(5) 0.0156(3) 0.0015(4) -0.0046(4)

loop_
_atom_type_symbol
_atom_type_description
_atom_type_scat_dispersion_real
_atom_type_scat_dispersion_imag
_atom_type_scat_source
C C 0.0033 0.0016 'International Tables Vol C Tables 4.2.6.8 and 6.1.1.4'
H H 0.0000 0.0000 'International Tables Vol C Tables 4.2.6.8 and 6.1.1.4'
N N 0.0061 0.0033 'International Tables Vol C Tables 4.2.6.8 and 6.1.1.4'
O O 0.0106 0.0060 'International Tables Vol C Tables 4.2.6.8 and 6.1.1.4'
Sm Sm -0.1638 3.4418 'International Tables Vol C Tables 4.2.6.8 and 6.1.1.4'
Zn Zn 0.2839 1.4301 'International Tables Vol C Tables 4.2.6.8 and 6.1.1.4'

loop_
_geom_angle_atom_site_label_1
_geom_angle_atom_site_label_2
_geom_angle_atom_site_label_3
_geom_angle
O1 C1 H1A 109.5
O1 C1 H1B 109.5
H1A C1 H1B 109.5
O1 C1 H1C 109.5
H1A C1 H1C 109.5
H1B C1 H1C 109.5
O1 C2 C3 124.3(7)
O1 C2 C7 114.8(5)
C3 C2 C7 120.9(7)
C2 C3 C4 118.9(9)
C2 C3 H3 120.5
C4 C3 H3 120.5
C5 C4 C3 120.9(7)
C5 C4 H4 119.6
C3 C4 H4 119.6
C4 C5 C6 121.9(8)
C4 C5 H5 119.1
C6 C5 H5 119.1
C5 C6 C7 118.7(8)
C5 C6 C8 117.1(7)
C7 C6 C8 124.3(6)
O2 C7 C2 118.1(5)
O2 C7 C6 123.2(6)
C2 C7 C6 118.7(6)
N1 C8 C6 127.6(6)
N1 C8 H8 116.2
C6 C8 H8 116.2
N1 C9 C10 113.2(7)
N1 C9 H9A 108.9
C10 C9 H9A 108.9
N1 C9 H9B 108.9
C10 C9 H9B 108.9
H9A C9 H9B 107.8
C11 C10 C9 115.0(9)
C11 C10 H10A 108.5
C9 C10 H10A 108.5
C11 C10 H10B 108.5
C9 C10 H10B 108.5
H10A C10 H10B 107.5
N2 C11 C10 113.3(8)
N2 C11 H11A 108.9
C10 C11 H11A 108.9
N2 C11 H11B 108.9
C10 C11 H11B 108.9
H11A C11 H11B 107.7
N2 C12 C13 127.5(6)
N2 C12 H12 116.3
C13 C12 H12 116.3
C14 C13 C18 119.3(6)
C14 C13 C12 116.2(6)
C18 C13 C12 124.5(6)
C15 C14 C13 120.8(6)
C15 C14 H14 119.6
C13 C14 H14 119.6
C14 C15 C16 120.3(6)
C14 C15 H15 119.8
C16 C15 H15 119.8
C15 C16 C17 119.9(7)
C15 C16 H16 120.0
C17 C16 H16 120.0
O4 C17 C16 124.1(6)
O4 C17 C18 114.4(4)
C16 C17 C18 121.5(6)
O3 C18 C17 118.7(5)
O3 C18 C13 123.2(5)
C17 C18 C13 118.1(5)
O4 C19 H19A 109.5
O4 C19 H19B 109.5
H19A C19 H19B 109.5
O4 C19 H19C 109.5
H19A C19 H19C 109.5
H19B C19 H19C 109.5
C8 N1 C9 117.3(7)
C8 N1 Zn1 122.8(5)
C9 N1 Zn1 119.4(6)
C12 N2 C11 114.7(7)
C12 N2 Zn1 123.6(4)
C11 N2 Zn1 121.4(6)
O6 N3 O7 121.6(10)
O6 N3 O5 122.6(10)
O7 N3 O5 115.8(6)
O6 N3 Sm1 178.5(7)
O7 N3 Sm1 57.6(4)
O5 N3 Sm1 58.2(4)
O9 N4 O8 122.9(6)
O9 N4 O10 121.9(5)
O8 N4 O10 115.2(5)
O9 N4 Sm1 171.8(4)
O8 N4 Sm1 57.9(3)
O10 N4 Sm1 57.9(3)
O13 N5 O11 122.4(6)
O13 N5 O12 121.9(5)
O11 N5 O12 115.7(5)
C2 O1 C1 116.6(5)
C2 O1 Sm1 117.8(4)
C1 O1 Sm1 125.3(4)
C7 O2 Zn1 123.1(4)
C7 O2 Sm1 124.7(4)
Zn1 O2 Sm1 109.50(16)
C18 O3 Zn1 125.4(4)
C18 O3 Sm1 124.8(3)
Zn1 O3 Sm1 107.79(16)
C17 O4 C19 116.7(5)
C17 O4 Sm1 119.0(3)
C19 O4 Sm1 124.3(4)
N3 O5 Sm1 95.8(5)
N3 O7 Sm1 97.1(5)
N4 O8 Sm1 96.9(4)
N4 O10 Sm1 96.7(3)
N5 O11 Sm1 97.3(4)
N5 O12 Sm1 97.7(4)
O2 Sm1 O3 64.74(14)
O2 Sm1 O7 88.9(2)
O3 Sm1 O7 70.23(18)
O2 Sm1 O5 78.20(18)
O3 Sm1 O5 110.11(18)
O7 Sm1 O5 51.2(2)
O2 Sm1 O8 77.29(15)
O3 Sm1 O8 71.00(15)
O7 Sm1 O8 141.11(18)
O5 Sm1 O8 151.87(19)
O2 Sm1 O10 121.24(16)
O3 Sm1 O10 111.34(14)
O7 Sm1 O10 148.2(2)
O5 Sm1 O10 138.53(19)
O8 Sm1 O10 50.47(15)
O2 Sm1 O1 63.65(14)
O3 Sm1 O1 123.62(15)
O7 Sm1 O1 128.6(2)
O5 Sm1 O1 79.84(19)
O8 Sm1 O1 77.06(16)
O10 Sm1 O1 78.46(16)
O2 Sm1 O4 126.62(13)
O3 Sm1 O4 63.05(13)
O7 Sm1 O4 83.8(2)
O5 Sm1 O4 130.33(18)
O8 Sm1 O4 76.30(16)
O10 Sm1 O4 70.40(15)
O1 Sm1 O4 147.57(15)
O2 Sm1 O12 150.44(15)
O3 Sm1 O12 120.76(14)
O7 Sm1 O12 68.76(19)
O5 Sm1 O12 72.76(18)
O8 Sm1 O12 132.21(15)
O10 Sm1 O12 85.29(16)
O1 Sm1 O12 115.23(14)
O4 Sm1 O12 71.69(14)
O2 Sm1 O11 124.60(16)
O3 Sm1 O11 169.44(15)
O7 Sm1 O11 103.52(18)
O5 Sm1 O11 69.9(2)
O8 Sm1 O11 114.32(16)
O10 Sm1 O11 69.21(16)
O1 Sm1 O11 66.94(15)
O4 Sm1 O11 108.48(15)
O12 Sm1 O11 48.76(15)
O2 Sm1 N3 83.14(17)
O3 Sm1 N3 90.1(2)
O7 Sm1 N3 25.3(2)
O5 Sm1 N3 26.0(2)
O8 Sm1 N3 157.13(17)
O10 Sm1 N3 152.35(17)
O1 Sm1 N3 104.8(2)
O4 Sm1 N3 107.0(2)
O12 Sm1 N3 68.33(16)
O11 Sm1 N3 86.5(2)
O2 Sm1 N4 100.46(15)
O3 Sm1 N4 89.89(14)
O7 Sm1 N4 152.0(2)
O5 Sm1 N4 156.40(19)
O8 Sm1 N4 25.25(14)
O10 Sm1 N4 25.39(14)
O1 Sm1 N4 78.59(14)
O4 Sm1 N4 69.43(14)
O12 Sm1 N4 108.32(15)
O11 Sm1 N4 92.80(16)
N3 Sm1 N4 175.97(19)
O3 Zn1 O2 77.79(16)
O3 Zn1 N2 89.5(2)
O2 Zn1 N2 160.7(2)
O3 Zn1 N1 158.0(2)
O2 Zn1 N1 89.8(2)
N2 Zn1 N1 97.2(3)
O3 Zn1 O14 96.22(19)
O2 Zn1 O14 94.1(2)
N2 Zn1 O14 101.7(2)
N1 Zn1 O14 102.9(2)
O3 Zn1 Sm1 39.66(11)
O2 Zn1 Sm1 38.24(11)
N2 Zn1 Sm1 128.27(18)
N1 Zn1 Sm1 126.55(19)
O14 Zn1 Sm1 94.48(16)

loop_
_geom_bond_atom_site_label_1
_geom_bond_atom_site_label_2
_geom_bond_distance
C1 O1 1.421(8)
C1 H1A 0.9600
C1 H1B 0.9600
C1 H1C 0.9600
C2 O1 1.362(8)
C2 C3 1.392(8)
C2 C7 1.401(9)
C3 C4 1.399(14)
C3 H3 0.9300
C4 C5 1.334(15)
C4 H4 0.9300
C5 C6 1.406(10)
C5 H5 0.9300
C6 C7 1.410(9)
C6 C8 1.452(12)
C7 O2 1.329(7)
C8 N1 1.270(11)
C8 H8 0.9300
C9 N1 1.485(10)
C9 C10 1.500(13)
C9 H9A 0.9700
C9 H9B 0.9700
C10 C11 1.486(14)
C10 H10A 0.9700
C10 H10B 0.9700
C11 N2 1.475(9)
C11 H11A 0.9700
C11 H11B 0.9700
C12 N2 1.281(10)
C12 C13 1.438(10)
C12 H12 0.9300
C13 C14 1.404(9)
C13 C18 1.415(7)
C14 C15 1.370(12)
C14 H14 0.9300
C15 C16 1.377(10)
C15 H15 0.9300
C16 C17 1.384(8)
C16 H16 0.9300
C17 O4 1.381(7)
C17 C18 1.394(8)
C18 O3 1.325(6)
C19 O4 1.430(8)
C19 H19A 0.9600
C19 H19B 0.9600
C19 H19C 0.9600
N1 Zn1 2.049(6)
N2 Zn1 2.047(6)
N3 O6 1.217(8)
N3 O7 1.255(10)
N3 O5 1.282(10)
N3 Sm1 2.914(6)
N4 O9 1.203(7)
N4 O8 1.271(6)
N4 O10 1.277(7)
N4 Sm1 2.957(5)
N5 O13 1.208(7)
N5 O11 1.247(7)
N5 O12 1.266(7)
O1 Sm1 2.556(4)
O2 Zn1 2.035(4)
O2 Sm1 2.360(4)
O3 Zn1 2.031(4)
O3 Sm1 2.409(4)
O4 Sm1 2.563(4)
O5 Sm1 2.490(5)
O7 Sm1 2.479(6)
O8 Sm1 2.522(5)
O10 Sm1 2.523(4)
O11 Sm1 2.586(5)
O12 Sm1 2.567(5)
O14 Zn1 2.055(6)
